data_4064096
loop_
_publ_author_name
'Trambitas, Alexandra G.'
'Yang, Jingying'
'Melcher, Daniel'
'Daniliuc, Constantin G.'
'Jones, Peter G.'
'Xie, Zuowei'
'Tamm, Matthias'

_publ_section_title
;
 Synthesis and Structure of Rare-Earth-Metal Dicarbollide Complexes with
 an Imidazolin-2-iminato Ligand Featuring Very Short Metal&#x2212;Nitrogen
 Bonds
;
_journal_issue 5
_journal_name_full Organometallics
_journal_page_first 1122
_journal_paper_doi 10.1021/om1011243
_journal_volume 30
_journal_year 2011
_chemical_formula_sum 'C45 H80 B9 N4 O3 Y'
_chemical_formula_weight 911.33
_chemical_name_systematic
; 
 ? 
;
_space_group_IT_number 2
_symmetry_cell_setting triclinic
_symmetry_space_group_name_Hall '-P 1'
_symmetry_space_group_name_H-M 'P -1'
_atom_sites_solution_hydrogens geom
_atom_sites_solution_primary direct
_atom_sites_solution_secondary difmap
_audit_creation_method SHELXL-97
_cell_angle_alpha 96.415(3)
_cell_angle_beta 92.025(3)
_cell_angle_gamma 98.546(3)
_cell_formula_units_Z 2
_cell_length_a 10.1838(4)
_cell_length_b 11.7374(4)
_cell_length_c 21.4661(8)
_cell_measurement_reflns_used 9861
_cell_measurement_temperature 150(2)
_cell_measurement_theta_max 29.1888
_cell_measurement_theta_min 2.1867
_cell_volume 2517.97(16)
_computing_cell_refinement
; 
CrysAlisPro, Oxford Diffraction Ltd., 
Version 1.171.33.36 (release 16-03-2009 CrysAlis171 .NET) 
(compiled Mar 16 2009,17:39:00) 
;
_computing_data_collection
; 
CrysAlisPro, Oxford Diffraction Ltd., 
Version 1.171.33.36 (release 16-03-2009 CrysAlis171 .NET) 
(compiled Mar 16 2009,17:39:00) 
;
_computing_data_reduction
; 
CrysAlisPro, Oxford Diffraction Ltd., 
Version 1.171.33.36 (release 16-03-2009 CrysAlis171 .NET) 
(compiled Mar 16 2009,17:39:00) 
;
_computing_molecular_graphics 'Bruker XP'
_computing_publication_material SHELXL-97
_computing_structure_refinement 'SHELXL-97 (Sheldrick, 1997)'
_computing_structure_solution 'SHELXS-97 (Sheldrick, 1990)'
_diffrn_ambient_temperature 150(2)
_diffrn_detector_area_resol_mean 16.1419
_diffrn_measured_fraction_theta_full 0.995
_diffrn_measured_fraction_theta_max 0.995
_diffrn_measurement_device_type 'Xcalibur, Eos'
_diffrn_measurement_method '\w scans'
_diffrn_radiation_monochromator graphite
_diffrn_radiation_source 'Enhance (Mo) X-ray Source'
_diffrn_radiation_type 'Mo K\a'
_diffrn_radiation_wavelength 0.71073
_diffrn_reflns_av_R_equivalents 0.0918
_diffrn_reflns_av_sigmaI/netI 0.2115
_diffrn_reflns_limit_h_max 12
_diffrn_reflns_limit_h_min -12
_diffrn_reflns_limit_k_max 14
_diffrn_reflns_limit_k_min -14
_diffrn_reflns_limit_l_max 27
_diffrn_reflns_limit_l_min -27
_diffrn_reflns_number 64833
_diffrn_reflns_theta_full 26.73
_diffrn_reflns_theta_max 26.73
_diffrn_reflns_theta_min 2.47
_exptl_absorpt_coefficient_mu 1.200
_exptl_absorpt_correction_T_max 1.00000
_exptl_absorpt_correction_T_min 0.93400
_exptl_absorpt_correction_type multi-scan
_exptl_absorpt_process_details
; 
CrysAlisPro, Oxford Diffraction Ltd., 
Version 1.171.33.36 (release 16-03-2009 CrysAlis171 .NET) 
(compiled Mar 16 2009,17:39:00) 
;
_exptl_crystal_colour colourless
_exptl_crystal_density_diffrn 1.202
_exptl_crystal_density_method 'not measured'
_exptl_crystal_description prism
_exptl_crystal_F_000 972
_exptl_crystal_size_max 0.19
_exptl_crystal_size_mid 0.12
_exptl_crystal_size_min 0.10
_platon_squeeze_details
;
 One distorted molecule of THF, which could not be refined 
 satisfactorily, was removed using the program SQUEEZE (A.L. Spek, 
 University of Utrecht, Netherlands). The quoted formula and derived 
 parameters are based on a total of three molecules of THF
 (one coordinated, one free, one Squeezed) per asymmetric unit.  
;
_refine_diff_density_max 0.987
_refine_diff_density_min -0.592
_refine_diff_density_rms 0.051
_refine_ls_extinction_method none
_refine_ls_goodness_of_fit_ref 0.829
_refine_ls_hydrogen_treatment
;
The hydrogens of the boron atoms B1, B2 and B3 were refined freely
but with a common isotropic temperature factor.
Bond lengths B-H were restrained equal with SADI.    
The hydrogen H29 of the C29 atom was refined freely.
The methyls were refined using a rigid model, other hydrogens riding. 
;
_refine_ls_matrix_type full
_refine_ls_number_parameters 538
_refine_ls_number_reflns 10623
_refine_ls_number_restraints 7
_refine_ls_restrained_S_all 0.829
_refine_ls_R_factor_all 0.1036
_refine_ls_R_factor_gt 0.0467
_refine_ls_shift/su_max 0.001
_refine_ls_shift/su_mean 0.000
_refine_ls_structure_factor_coef Fsqd
_refine_ls_weighting_details 'calc w=1/[\s^2^(Fo^2^)+(0.0100P)^2^+0.0000P] where P=(Fo^2^+2Fc^2^)/3'
_refine_ls_weighting_scheme calc
_refine_ls_wR_factor_gt 0.0531
_refine_ls_wR_factor_ref 0.0564
_reflns_number_gt 5388
_reflns_number_total 10623
_reflns_threshold_expression >2sigma(I)
_cod_data_source_file om1011243_si_001.cif
_cod_data_source_block altr27
_cod_database_code 4064096

loop_
_symmetry_equiv_pos_as_xyz
'x, y, z'
'-x, -y, -z'

loop_
_atom_site_label
_atom_site_type_symbol
_atom_site_fract_x
_atom_site_fract_y
_atom_site_fract_z
_atom_site_U_iso_or_equiv
_atom_site_adp_type
_atom_site_occupancy
_atom_site_symmetry_multiplicity
_atom_site_calc_flag
_atom_site_refinement_flags
Y Y 0.39404(3) 0.24779(2) 0.166932(14) 0.02291(9) Uani 1 1 d .
O1 O 0.23596(15) 0.25027(14) 0.08637(8) 0.0274(5) Uani 1 1 d .
N1 N 0.34907(17) 0.38172(17) 0.23184(9) 0.0189(5) Uani 1 1 d .
N2 N 0.35796(18) 0.59011(18) 0.25185(10) 0.0210(5) Uani 1 1 d .
N3 N 0.37438(18) 0.49542(18) 0.33407(10) 0.0200(5) Uani 1 1 d .
N4 N 0.26054(19) 0.07960(17) 0.20242(10) 0.0265(6) Uani 1 1 d .
C1 C 0.3584(2) 0.4766(2) 0.26823(13) 0.0182(7) Uani 1 1 d .
C2 C 0.3737(2) 0.6694(2) 0.30518(13) 0.0273(7) Uani 1 1 d .
H2 H 0.3763 0.7508 0.3060 0.033 Uiso 1 1 calc R
C3 C 0.3848(2) 0.6131(2) 0.35527(13) 0.0281(7) Uani 1 1 d .
H3 H 0.3975 0.6471 0.3978 0.034 Uiso 1 1 calc R
C4 C 0.3146(3) 0.61403(19) 0.19139(12) 0.0193(7) Uani 1 1 d .
C5 C 0.1813(3) 0.6298(2) 0.18164(13) 0.0225(7) Uani 1 1 d .
C6 C 0.1419(3) 0.6559(2) 0.12375(14) 0.0304(7) Uani 1 1 d .
H6 H 0.0524 0.6671 0.1164 0.037 Uiso 1 1 calc R
C7 C 0.2286(3) 0.6664(2) 0.07575(13) 0.0341(8) Uani 1 1 d .
H7 H 0.1994 0.6855 0.0362 0.041 Uiso 1 1 calc R
C8 C 0.3594(3) 0.6486(2) 0.08627(13) 0.0318(8) Uani 1 1 d .
H8 H 0.4187 0.6544 0.0532 0.038 Uiso 1 1 calc R
C9 C 0.4053(2) 0.6225(2) 0.14397(13) 0.0216(7) Uani 1 1 d .
C10 C 0.0827(2) 0.6131(2) 0.23157(12) 0.0305(7) Uani 1 1 d .
H10 H 0.1313 0.5958 0.2699 0.037 Uiso 1 1 calc R
C11 C 0.0220(3) 0.7236(2) 0.24913(14) 0.0617(10) Uani 1 1 d .
H11A H 0.0923 0.7869 0.2661 0.093 Uiso 1 1 calc R
H11B H -0.0436 0.7096 0.2808 0.093 Uiso 1 1 calc R
H11C H -0.0217 0.7451 0.2117 0.093 Uiso 1 1 calc R
C12 C -0.0266(2) 0.5111(2) 0.21152(13) 0.0551(10) Uani 1 1 d .
H12A H -0.0737 0.5247 0.1731 0.083 Uiso 1 1 calc R
H12B H -0.0893 0.5030 0.2449 0.083 Uiso 1 1 calc R
H12C H 0.0127 0.4399 0.2036 0.083 Uiso 1 1 calc R
C13 C 0.5489(2) 0.6038(2) 0.15615(12) 0.0273(7) Uani 1 1 d .
H13 H 0.5469 0.5370 0.1814 0.033 Uiso 1 1 calc R
C14 C 0.6190(2) 0.5737(2) 0.09571(12) 0.0448(9) Uani 1 1 d .
H14A H 0.5636 0.5093 0.0695 0.067 Uiso 1 1 calc R
H14B H 0.7050 0.5509 0.1064 0.067 Uiso 1 1 calc R
H14C H 0.6330 0.6415 0.0726 0.067 Uiso 1 1 calc R
C15 C 0.6294(2) 0.7099(2) 0.19470(13) 0.0478(9) Uani 1 1 d .
H15A H 0.6402 0.7750 0.1695 0.072 Uiso 1 1 calc R
H15B H 0.7170 0.6921 0.2069 0.072 Uiso 1 1 calc R
H15C H 0.5826 0.7307 0.2324 0.072 Uiso 1 1 calc R
C16 C 0.3766(3) 0.4068(2) 0.37510(12) 0.0232(7) Uani 1 1 d .
C17 C 0.2575(3) 0.3357(2) 0.38439(12) 0.0243(7) Uani 1 1 d .
C18 C 0.2645(3) 0.2529(2) 0.42532(13) 0.0349(8) Uani 1 1 d .
H18 H 0.1853 0.2036 0.4328 0.042 Uiso 1 1 calc R
C19 C 0.3823(3) 0.2396(2) 0.45559(13) 0.0406(8) Uani 1 1 d .
H19 H 0.3845 0.1812 0.4827 0.049 Uiso 1 1 calc R
C20 C 0.4968(3) 0.3128(3) 0.44556(13) 0.0406(8) Uani 1 1 d .
H20 H 0.5773 0.3051 0.4673 0.049 Uiso 1 1 calc R
C21 C 0.4990(3) 0.3973(2) 0.40490(13) 0.0277(7) Uani 1 1 d .
C22 C 0.1265(2) 0.3539(2) 0.35390(12) 0.0305(7) Uani 1 1 d .
H22 H 0.1429 0.3703 0.3099 0.037 Uiso 1 1 calc R
C23 C 0.0173(2) 0.2498(2) 0.35103(12) 0.0462(9) Uani 1 1 d .
H23A H 0.0520 0.1796 0.3345 0.069 Uiso 1 1 calc R
H23B H -0.0572 0.2612 0.3234 0.069 Uiso 1 1 calc R
H23C H -0.0134 0.2415 0.3933 0.069 Uiso 1 1 calc R
C24 C 0.0792(2) 0.4607(2) 0.38889(13) 0.0487(9) Uani 1 1 d .
H24A H 0.0605 0.4462 0.4320 0.073 Uiso 1 1 calc R
H24B H -0.0018 0.4758 0.3674 0.073 Uiso 1 1 calc R
H24C H 0.1488 0.5283 0.3896 0.073 Uiso 1 1 calc R
C25 C 0.6258(3) 0.4750(2) 0.39378(13) 0.0358(8) Uani 1 1 d .
H25 H 0.6009 0.5525 0.3880 0.043 Uiso 1 1 calc R
C26 C 0.6826(3) 0.4323(3) 0.33403(13) 0.0774(12) Uani 1 1 d .
H26A H 0.7129 0.3580 0.3383 0.116 Uiso 1 1 calc R
H26B H 0.7580 0.4891 0.3248 0.116 Uiso 1 1 calc R
H26C H 0.6143 0.4218 0.2997 0.116 Uiso 1 1 calc R
C27 C 0.7293(3) 0.4947(2) 0.44852(12) 0.0500(9) Uani 1 1 d .
H27A H 0.7634 0.4222 0.4531 0.075 Uiso 1 1 calc R
H27B H 0.6882 0.5203 0.4872 0.075 Uiso 1 1 calc R
H27C H 0.8026 0.5544 0.4404 0.075 Uiso 1 1 calc R
C28 C 0.5329(2) 0.0616(2) 0.15061(12) 0.0218(7) Uani 1 1 d .
C29 C 0.5120(3) 0.1042(2) 0.08472(13) 0.0253(7) Uani 1 1 d .
H29 H 0.4285(18) 0.0696(17) 0.0550(10) 0.022(7) Uiso 1 1 d .
C30 C 0.4365(2) -0.0397(2) 0.17029(12) 0.0329(8) Uani 1 1 d .
H30A H 0.4483 -0.1112 0.1433 0.040 Uiso 1 1 calc R
H30B H 0.4618 -0.0501 0.2140 0.040 Uiso 1 1 calc R
C31 C 0.2915(2) -0.0274(2) 0.16677(13) 0.0353(8) Uani 1 1 d .
H31A H 0.2622 -0.0287 0.1222 0.042 Uiso 1 1 calc R
H31B H 0.2398 -0.0952 0.1829 0.042 Uiso 1 1 calc R
C32 C 0.2884(3) 0.0796(2) 0.27051(12) 0.0424(8) Uani 1 1 d .
H32A H 0.2367 0.0108 0.2846 0.064 Uiso 1 1 calc R
H32B H 0.2635 0.1496 0.2933 0.064 Uiso 1 1 calc R
H32C H 0.3834 0.0784 0.2787 0.064 Uiso 1 1 calc R
C33 C 0.1179(2) 0.0881(2) 0.19180(13) 0.0483(9) Uani 1 1 d .
H33A H 0.0965 0.0843 0.1467 0.072 Uiso 1 1 calc R
H33B H 0.0994 0.1620 0.2131 0.072 Uiso 1 1 calc R
H33C H 0.0634 0.0238 0.2087 0.072 Uiso 1 1 calc R
C34 C 0.1464(2) 0.3375(2) 0.09053(13) 0.0307(8) Uani 1 1 d .
H34A H 0.1908 0.4113 0.1141 0.037 Uiso 1 1 calc R
H34B H 0.0647 0.3098 0.1115 0.037 Uiso 1 1 calc R
C35 C 0.1146(2) 0.3528(2) 0.02337(12) 0.0325(8) Uani 1 1 d .
H35A H 0.1861 0.4061 0.0068 0.039 Uiso 1 1 calc R
H35B H 0.0294 0.3829 0.0188 0.039 Uiso 1 1 calc R
C36 C 0.1051(2) 0.2295(2) -0.00960(12) 0.0368(8) Uani 1 1 d .
H36A H 0.0181 0.1827 -0.0038 0.044 Uiso 1 1 calc R
H36B H 0.1187 0.2295 -0.0550 0.044 Uiso 1 1 calc R
C37 C 0.2175(3) 0.1851(2) 0.02360(12) 0.0391(8) Uani 1 1 d .
H37A H 0.1944 0.1010 0.0265 0.047 Uiso 1 1 calc R
H37B H 0.2999 0.1982 0.0006 0.047 Uiso 1 1 calc R
B1 B 0.5775(3) 0.2434(3) 0.08543(15) 0.0240(8) Uani 1 1 d D
H01 H 0.5286(16) 0.2960(14) 0.0586(8) 0.006(3) Uiso 1 1 d D
B2 B 0.6491(3) 0.2879(3) 0.16000(15) 0.0238(8) Uani 1 1 d D
H02 H 0.6581(16) 0.3707(13) 0.1852(8) 0.006(3) Uiso 1 1 d D
B3 B 0.6120(3) 0.1676(3) 0.19976(15) 0.0217(8) Uani 1 1 d D
H03 H 0.5879(16) 0.1672(15) 0.2474(7) 0.006(3) Uiso 1 1 d D
B4 B 0.7752(3) 0.2033(3) 0.17317(15) 0.0307(9) Uani 1 1 d .
H4 H 0.8651 0.2372 0.2052 0.037 Uiso 1 1 calc R
B5 B 0.6985(3) 0.0567(3) 0.16814(14) 0.0280(9) Uani 1 1 d .
H5 H 0.7371 -0.0064 0.1969 0.034 Uiso 1 1 calc R
B6 B 0.6291(3) 0.0149(3) 0.09117(14) 0.0261(8) Uani 1 1 d .
H6A H 0.6205 -0.0765 0.0681 0.031 Uiso 1 1 calc R
B7 B 0.6613(3) 0.1349(3) 0.04803(15) 0.0267(9) Uani 1 1 d .
H7A H 0.6741 0.1239 -0.0038 0.032 Uiso 1 1 calc R
B8 B 0.7513(3) 0.2524(3) 0.09811(14) 0.0251(8) Uani 1 1 d .
H8A H 0.8250 0.3195 0.0797 0.030 Uiso 1 1 calc R
B9 B 0.7833(3) 0.1074(3) 0.10268(15) 0.0319(9) Uani 1 1 d .
H9 H 0.8784 0.0784 0.0876 0.038 Uiso 1 1 calc R
O2 O 0.5950(2) -0.1116(2) 0.40216(12) 0.0841(8) Uani 1 1 d D
C38 C 0.5835(4) -0.0120(4) 0.3747(2) 0.1213(18) Uani 1 1 d D
H38A H 0.5463 0.0444 0.4042 0.146 Uiso 1 1 calc R
H38B H 0.5243 -0.0307 0.3362 0.146 Uiso 1 1 calc R
C39 C 0.7217(5) 0.0370(3) 0.35913(19) 0.1031(16) Uani 1 1 d D
H39A H 0.7201 0.0801 0.3221 0.124 Uiso 1 1 calc R
H39B H 0.7686 0.0892 0.3951 0.124 Uiso 1 1 calc R
C40 C 0.7848(4) -0.0673(4) 0.34568(18) 0.1072(16) Uani 1 1 d D
H40A H 0.8791 -0.0523 0.3612 0.129 Uiso 1 1 calc R
H40B H 0.7800 -0.0929 0.3000 0.129 Uiso 1 1 calc R
C41 C 0.7070(4) -0.1555(3) 0.37960(17) 0.0781(12) Uani 1 1 d D
H41A H 0.6792 -0.2279 0.3509 0.094 Uiso 1 1 calc R
H41B H 0.7623 -0.1735 0.4150 0.094 Uiso 1 1 calc R

loop_
_atom_site_aniso_label
_atom_site_aniso_U_11
_atom_site_aniso_U_22
_atom_site_aniso_U_33
_atom_site_aniso_U_23
_atom_site_aniso_U_13
_atom_site_aniso_U_12
Y 0.02242(16) 0.02054(17) 0.02670(19) 0.00405(14) 0.00229(13) 0.00523(13)
O1 0.0280(11) 0.0313(12) 0.0242(12) -0.0004(10) 0.0005(9) 0.0122(9)
N1 0.0217(13) 0.0179(13) 0.0163(14) 0.0002(11) 0.0053(10) 0.0007(10)
N2 0.0261(14) 0.0192(14) 0.0173(15) 0.0026(13) 0.0016(11) 0.0018(11)
N3 0.0193(13) 0.0211(14) 0.0209(15) 0.0047(12) 0.0001(11) 0.0055(11)
N4 0.0236(14) 0.0224(14) 0.0333(17) 0.0043(12) 0.0072(12) 0.0010(11)
C1 0.0087(15) 0.0282(19) 0.0191(19) 0.0068(16) 0.0016(13) 0.0043(14)
C2 0.0337(18) 0.0157(17) 0.031(2) -0.0036(16) -0.0001(15) 0.0053(14)
C3 0.0301(18) 0.0277(19) 0.024(2) -0.0045(16) -0.0028(15) 0.0034(15)
C4 0.0269(17) 0.0105(15) 0.0193(18) 0.0032(13) -0.0001(15) -0.0023(13)
C5 0.0214(17) 0.0180(17) 0.027(2) 0.0030(15) -0.0007(15) 0.0010(13)
C6 0.0207(17) 0.0319(19) 0.040(2) 0.0103(17) -0.0058(16) 0.0049(14)
C7 0.038(2) 0.0324(19) 0.032(2) 0.0134(16) -0.0114(17) 0.0020(16)
C8 0.043(2) 0.0246(18) 0.026(2) 0.0034(15) 0.0082(16) -0.0039(15)
C9 0.0291(18) 0.0147(16) 0.0219(19) 0.0082(14) 0.0033(15) 0.0013(13)
C10 0.0203(17) 0.0330(19) 0.038(2) 0.0020(16) 0.0018(15) 0.0056(15)
C11 0.055(2) 0.047(2) 0.088(3) 0.004(2) 0.032(2) 0.0189(18)
C12 0.045(2) 0.056(2) 0.058(2) -0.0006(19) 0.0205(18) -0.0140(18)
C13 0.0213(17) 0.0216(17) 0.041(2) 0.0093(15) 0.0078(15) 0.0056(14)
C14 0.0394(19) 0.043(2) 0.059(2) 0.0176(17) 0.0288(18) 0.0142(16)
C15 0.0198(17) 0.042(2) 0.081(3) 0.0050(19) 0.0000(17) 0.0059(16)
C16 0.0260(18) 0.0251(18) 0.0204(18) 0.0060(14) 0.0039(14) 0.0071(15)
C17 0.0278(18) 0.0231(18) 0.0218(19) -0.0007(15) 0.0073(15) 0.0042(15)
C18 0.0316(19) 0.035(2) 0.039(2) 0.0103(17) 0.0119(17) -0.0011(16)
C19 0.044(2) 0.038(2) 0.046(2) 0.0243(17) 0.0084(19) 0.0094(18)
C20 0.036(2) 0.056(2) 0.036(2) 0.0179(18) -0.0014(17) 0.0198(18)
C21 0.0251(18) 0.036(2) 0.0218(19) 0.0033(15) 0.0026(15) 0.0042(16)
C22 0.0214(17) 0.040(2) 0.0288(19) 0.0028(16) 0.0030(15) 0.0024(16)
C23 0.0282(18) 0.067(2) 0.042(2) 0.0050(18) 0.0068(16) 0.0028(18)
C24 0.0235(18) 0.058(2) 0.069(2) 0.0157(19) 0.0100(16) 0.0124(16)
C25 0.0271(18) 0.047(2) 0.037(2) 0.0122(17) 0.0017(16) 0.0123(16)
C26 0.034(2) 0.147(4) 0.037(2) -0.012(2) 0.0052(18) -0.017(2)
C27 0.038(2) 0.070(2) 0.037(2) -0.0050(19) 0.0010(17) 0.0000(17)
C28 0.0164(16) 0.0212(17) 0.0296(19) 0.0092(15) 0.0018(14) 0.0033(13)
C29 0.0237(18) 0.0280(19) 0.0240(19) 0.0034(15) -0.0061(15) 0.0045(15)
C30 0.0338(19) 0.0216(17) 0.047(2) 0.0067(15) 0.0138(16) 0.0103(15)
C31 0.0378(19) 0.0222(18) 0.044(2) 0.0031(16) 0.0145(16) -0.0043(15)
C32 0.047(2) 0.041(2) 0.041(2) 0.0111(17) 0.0094(17) 0.0067(16)
C33 0.0244(19) 0.044(2) 0.079(3) 0.0162(19) 0.0152(17) 0.0050(16)
C34 0.0201(17) 0.0310(18) 0.042(2) -0.0043(16) 0.0007(15) 0.0130(14)
C35 0.0211(17) 0.043(2) 0.036(2) 0.0065(17) -0.0009(15) 0.0116(15)
C36 0.0340(19) 0.048(2) 0.028(2) 0.0000(17) -0.0066(15) 0.0095(16)
C37 0.049(2) 0.036(2) 0.030(2) -0.0082(17) -0.0049(16) 0.0081(16)
B1 0.019(2) 0.025(2) 0.029(2) 0.0076(18) 0.0036(17) 0.0039(16)
B2 0.0200(19) 0.0159(19) 0.034(2) -0.0034(18) -0.0014(17) 0.0026(16)
B3 0.0230(19) 0.029(2) 0.014(2) 0.0020(18) -0.0017(16) 0.0105(16)
B4 0.026(2) 0.030(2) 0.034(2) -0.0028(19) 0.0006(17) 0.0037(17)
B5 0.032(2) 0.025(2) 0.030(2) 0.0061(18) -0.0005(17) 0.0136(17)
B6 0.028(2) 0.025(2) 0.026(2) -0.0028(17) 0.0015(17) 0.0121(17)
B7 0.024(2) 0.033(2) 0.023(2) -0.0006(18) 0.0061(17) 0.0069(17)
B8 0.0196(19) 0.029(2) 0.027(2) 0.0055(17) 0.0010(16) 0.0025(16)
B9 0.025(2) 0.036(2) 0.035(2) -0.0008(19) 0.0003(17) 0.0097(18)
O2 0.082(2) 0.0607(19) 0.114(2) 0.0268(17) 0.0169(17) 0.0128(16)
C38 0.081(3) 0.073(3) 0.218(5) 0.083(3) -0.033(3) 0.001(3)
C39 0.133(4) 0.067(3) 0.106(4) 0.060(3) -0.043(3) -0.020(3)
C40 0.102(4) 0.126(4) 0.088(4) 0.058(3) -0.006(3) -0.031(4)
C41 0.077(3) 0.068(3) 0.087(3) 0.014(3) 0.000(2) 0.001(3)

loop_
_atom_type_symbol
_atom_type_description
_atom_type_scat_dispersion_real
_atom_type_scat_dispersion_imag
_atom_type_scat_source
C C 0.0033 0.0016 'International Tables Vol C Tables 4.2.6.8 and 6.1.1.4'
H H 0.0000 0.0000 'International Tables Vol C Tables 4.2.6.8 and 6.1.1.4'
B B 0.0013 0.0007 'International Tables Vol C Tables 4.2.6.8 and 6.1.1.4'
N N 0.0061 0.0033 'International Tables Vol C Tables 4.2.6.8 and 6.1.1.4'
O O 0.0106 0.0060 'International Tables Vol C Tables 4.2.6.8 and 6.1.1.4'
Y Y -2.7962 3.5667 'International Tables Vol C Tables 4.2.6.8 and 6.1.1.4'

loop_
_geom_angle_atom_site_label_1
_geom_angle_atom_site_label_2
_geom_angle_atom_site_label_3
_geom_angle
N1 Y O1 100.61(7)
N1 Y N4 101.10(7)
O1 Y N4 90.77(7)
N1 Y B2 105.10(8)
O1 Y B2 126.43(8)
N4 Y B2 127.91(9)
N1 Y B1 131.51(8)
O1 Y B1 89.95(8)
N4 Y B1 126.17(8)
B2 Y B1 38.88(9)
N1 Y B3 113.11(8)
O1 Y B3 145.54(8)
N4 Y B3 89.58(8)
B2 Y B3 38.70(9)
B1 Y B3 62.73(10)
N1 Y C29 166.25(8)
O1 Y C29 87.19(7)
N4 Y C29 90.01(7)
B2 Y C29 61.33(9)
B1 Y C29 36.29(8)
B3 Y C29 58.35(9)
N1 Y C28 144.43(8)
O1 Y C28 113.95(7)
N4 Y C28 71.42(7)
B2 Y C28 61.07(8)
B1 Y C28 59.49(9)
B3 Y C28 34.98(8)
C29 Y C28 33.10(7)
C37 O1 C34 108.69(19)
C37 O1 Y 130.14(14)
C34 O1 Y 120.66(14)
C1 N1 Y 162.21(17)
C2 N2 C1 110.2(2)
C2 N2 C4 124.5(2)
C1 N2 C4 123.6(2)
C3 N3 C1 110.7(2)
C3 N3 C16 123.6(2)
C1 N3 C16 125.7(2)
C31 N4 C32 110.9(2)
C31 N4 C33 109.91(19)
C32 N4 C33 108.3(2)
C31 N4 Y 109.45(14)
C32 N4 Y 109.38(15)
C33 N4 Y 108.85(15)
N1 C1 N3 129.1(2)
N1 C1 N2 128.3(2)
N3 C1 N2 102.6(2)
C3 C2 N2 108.9(2)
C2 C3 N3 107.6(2)
C9 C4 C5 122.0(3)
C9 C4 N2 119.5(2)
C5 C4 N2 118.5(2)
C6 C5 C4 117.9(2)
C6 C5 C10 120.5(2)
C4 C5 C10 121.5(3)
C5 C6 C7 122.0(3)
C6 C7 C8 119.0(3)
C9 C8 C7 121.6(3)
C8 C9 C4 117.5(2)
C8 C9 C13 122.0(2)
C4 C9 C13 120.5(2)
C5 C10 C12 111.6(2)
C5 C10 C11 111.2(2)
C12 C10 C11 110.1(2)
C15 C13 C9 110.9(2)
C15 C13 C14 109.7(2)
C9 C13 C14 113.1(2)
C17 C16 C21 123.1(3)
C17 C16 N3 118.9(2)
C21 C16 N3 118.0(2)
C18 C17 C16 116.7(3)
C18 C17 C22 122.1(3)
C16 C17 C22 121.1(3)
C19 C18 C17 122.5(3)
C20 C19 C18 118.6(3)
C19 C20 C21 122.6(3)
C20 C21 C16 116.4(3)
C20 C21 C25 121.7(3)
C16 C21 C25 121.9(3)
C23 C22 C17 114.0(2)
C23 C22 C24 109.6(2)
C17 C22 C24 109.5(2)
C26 C25 C21 110.7(2)
C26 C25 C27 111.5(2)
C21 C25 C27 114.3(2)
C30 C28 C29 120.1(2)
C30 C28 B3 123.9(2)
C29 C28 B3 110.0(2)
C30 C28 B5 114.5(2)
C29 C28 B5 111.4(2)
B3 C28 B5 63.40(16)
C30 C28 B6 111.23(19)
C29 C28 B6 62.35(16)
B3 C28 B6 113.28(19)
B5 C28 B6 61.37(15)
C30 C28 Y 103.86(13)
C29 C28 Y 72.23(13)
B3 C28 Y 68.09(13)
B5 C28 Y 129.31(15)
B6 C28 Y 132.09(16)
C28 C29 B1 111.2(2)
C28 C29 B6 63.33(16)
B1 C29 B6 113.3(2)
C28 C29 B7 112.4(2)
B1 C29 B7 62.44(16)
B6 C29 B7 61.50(16)
C28 C29 Y 74.66(13)
B1 C29 Y 67.62(13)
B6 C29 Y 135.28(18)
B7 C29 Y 128.54(16)
C31 C30 C28 115.9(2)
N4 C31 C30 114.1(2)
O1 C34 C35 104.26(19)
C34 C35 C36 102.4(2)
C37 C36 C35 102.1(2)
O1 C37 C36 106.20(19)
C29 B1 B2 106.2(2)
C29 B1 B8 107.0(2)
B2 B1 B8 60.78(17)
C29 B1 B7 60.91(16)
B2 B1 B7 109.3(2)
B8 B1 B7 59.94(16)
C29 B1 Y 76.09(13)
B2 B1 Y 69.80(14)
B8 B1 Y 129.41(19)
B7 B1 Y 135.24(19)
B1 B2 B3 104.3(2)
B1 B2 B8 60.71(17)
B3 B2 B8 108.4(2)
B1 B2 B4 108.3(2)
B3 B2 B4 61.21(17)
B8 B2 B4 60.87(16)
B1 B2 Y 71.32(13)
B3 B2 Y 72.42(14)
B8 B2 Y 130.82(18)
B4 B2 Y 132.19(19)
C28 B3 B2 108.2(2)
C28 B3 B5 60.93(15)
B2 B3 B5 109.5(2)
C28 B3 B4 107.7(2)
B2 B3 B4 60.45(17)
B5 B3 B4 59.87(15)
C28 B3 Y 76.93(14)
B2 B3 Y 68.87(14)
B5 B3 Y 135.38(18)
B4 B3 Y 128.02(19)
B2 B4 B5 107.5(2)
B2 B4 B3 58.34(16)
B5 B4 B3 59.60(16)
B2 B4 B8 59.52(17)
B5 B4 B8 107.8(2)
B3 B4 B8 105.1(2)
B2 B4 B9 107.6(2)
B5 B4 B9 60.17(16)
B3 B4 B9 106.2(2)
B8 B4 B9 59.98(17)
C28 B5 B6 59.32(15)
C28 B5 B3 55.67(14)
B6 B5 B3 105.3(2)
C28 B5 B4 104.1(2)
B6 B5 B4 108.0(2)
B3 B5 B4 60.53(16)
C28 B5 B9 104.8(2)
B6 B5 B9 59.60(16)
B3 B5 B9 107.2(2)
B4 B5 B9 60.57(16)
C29 B6 C28 54.32(14)
C29 B6 B5 103.3(2)
C28 B6 B5 59.31(15)
C29 B6 B9 105.7(2)
C28 B6 B9 105.8(2)
B5 B6 B9 60.92(16)
C29 B6 B7 60.20(16)
C28 B6 B7 104.11(19)
B5 B6 B7 108.4(2)
B9 B6 B7 60.06(16)
C29 B7 B8 103.7(2)
C29 B7 B9 104.1(2)
B8 B7 B9 60.95(16)
C29 B7 B6 58.30(15)
B8 B7 B6 108.3(2)
B9 B7 B6 59.86(17)
C29 B7 B1 56.66(14)
B8 B7 B1 59.91(16)
B9 B7 B1 107.5(2)
B6 B7 B1 105.8(2)
B1 B8 B7 60.16(16)
B1 B8 B2 58.52(16)
B7 B8 B2 107.6(2)
B1 B8 B4 105.6(2)
B7 B8 B4 107.4(2)
B2 B8 B4 59.61(16)
B1 B8 B9 106.6(2)
B7 B8 B9 59.54(16)
B2 B8 B9 107.7(2)
B4 B8 B9 60.08(17)
B6 B9 B7 60.07(16)
B6 B9 B5 59.48(16)
B7 B9 B5 107.3(2)
B6 B9 B8 107.3(2)
B7 B9 B8 59.51(16)
B5 B9 B8 107.1(2)
B6 B9 B4 106.9(2)
B7 B9 B4 107.3(2)
B5 B9 B4 59.26(16)
B8 B9 B4 59.94(16)
C38 O2 C41 108.2(3)
O2 C38 C39 106.2(3)
C40 C39 C38 102.9(3)
C39 C40 C41 104.5(3)
O2 C41 C40 108.7(3)

loop_
_geom_bond_atom_site_label_1
_geom_bond_atom_site_label_2
_geom_bond_distance
Y N1 2.0957(19)
Y O1 2.3263(17)
Y N4 2.4367(19)
Y B2 2.582(3)
Y B1 2.607(3)
Y B3 2.639(3)
Y C29 2.736(2)
Y C28 2.771(2)
O1 C37 1.465(3)
O1 C34 1.466(2)
N1 C1 1.276(3)
N2 C2 1.381(3)
N2 C1 1.416(3)
N2 C4 1.427(3)
N3 C3 1.392(3)
N3 C1 1.406(3)
N3 C16 1.438(3)
N4 C31 1.477(3)
N4 C32 1.479(3)
N4 C33 1.483(3)
C2 C3 1.334(3)
C4 C9 1.400(3)
C4 C5 1.409(3)
C5 C6 1.373(3)
C5 C10 1.503(3)
C6 C7 1.385(3)
C7 C8 1.394(3)
C8 C9 1.390(3)
C9 C13 1.528(3)
C10 C12 1.521(3)
C10 C11 1.535(3)
C13 C15 1.525(3)
C13 C14 1.535(3)
C16 C17 1.400(3)
C16 C21 1.406(3)
C17 C18 1.389(3)
C17 C22 1.520(3)
C18 C19 1.382(3)
C19 C20 1.380(3)
C20 C21 1.391(3)
C21 C25 1.509(3)
C22 C23 1.519(3)
C22 C24 1.537(3)
C25 C26 1.492(3)
C25 C27 1.524(3)
C28 C30 1.533(3)
C28 C29 1.569(3)
C28 B3 1.631(4)
C28 B5 1.726(3)
C28 B6 1.726(3)
C29 B1 1.669(4)
C29 B6 1.711(4)
C29 B7 1.745(4)
C30 C31 1.505(3)
C34 C35 1.503(3)
C35 C36 1.526(3)
C36 C37 1.515(3)
B1 B2 1.727(4)
B1 B8 1.766(4)
B1 B7 1.771(4)
B2 B3 1.731(4)
B2 B8 1.768(4)
B2 B4 1.769(4)
B3 B5 1.766(4)
B3 B4 1.782(4)
B4 B5 1.771(4)
B4 B8 1.792(4)
B4 B9 1.794(4)
B5 B6 1.762(4)
B5 B9 1.787(4)
B6 B9 1.764(4)
B6 B7 1.768(4)
B7 B8 1.767(4)
B7 B9 1.767(4)
B8 B9 1.792(4)
O2 C38 1.385(4)
O2 C41 1.400(3)
C38 C39 1.504(4)
C39 C40 1.469(4)
C40 C41 1.482(4)

loop_
_geom_torsion_atom_site_label_1
_geom_torsion_atom_site_label_2
_geom_torsion_atom_site_label_3
_geom_torsion_atom_site_label_4
_geom_torsion
N1 Y O1 C37 174.20(18)
N4 Y O1 C37 -84.36(18)
B2 Y O1 C37 56.3(2)
B1 Y O1 C37 41.82(19)
B3 Y O1 C37 6.0(3)
C29 Y O1 C37 5.62(19)
C28 Y O1 C37 -14.4(2)
N1 Y O1 C34 3.41(16)
N4 Y O1 C34 104.85(16)
B2 Y O1 C34 -114.47(17)
B1 Y O1 C34 -128.97(16)
B3 Y O1 C34 -164.77(17)
C29 Y O1 C34 -165.18(16)
C28 Y O1 C34 174.81(15)
O1 Y N1 C1 -118.3(6)
N4 Y N1 C1 148.8(6)
B2 Y N1 C1 14.3(6)
B1 Y N1 C1 -18.8(7)
B3 Y N1 C1 54.5(6)
C29 Y N1 C1 5.5(8)
C28 Y N1 C1 75.3(6)
N1 Y N4 C31 -173.07(16)
O1 Y N4 C31 85.96(16)
B2 Y N4 C31 -53.8(2)
B1 Y N4 C31 -4.5(2)
B3 Y N4 C31 -59.58(17)
C29 Y N4 C31 -1.22(17)
C28 Y N4 C31 -29.12(16)
N1 Y N4 C32 -51.37(16)
O1 Y N4 C32 -152.34(15)
B2 Y N4 C32 67.92(18)
B1 Y N4 C32 117.16(17)
B3 Y N4 C32 62.12(16)
C29 Y N4 C32 120.47(16)
C28 Y N4 C32 92.58(16)
N1 Y N4 C33 66.79(17)
O1 Y N4 C33 -34.18(16)
B2 Y N4 C33 -173.92(16)
B1 Y N4 C33 -124.68(17)
B3 Y N4 C33 -179.72(17)
C29 Y N4 C33 -121.37(17)
C28 Y N4 C33 -149.26(18)
Y N1 C1 N3 -105.2(6)
Y N1 C1 N2 73.4(7)
C3 N3 C1 N1 178.0(2)
C16 N3 C1 N1 -3.5(4)
C3 N3 C1 N2 -0.9(2)
C16 N3 C1 N2 177.7(2)
C2 N2 C1 N1 -178.5(2)
C4 N2 C1 N1 15.8(4)
C2 N2 C1 N3 0.4(2)
C4 N2 C1 N3 -165.3(2)
C1 N2 C2 C3 0.2(3)
C4 N2 C2 C3 165.8(2)
N2 C2 C3 N3 -0.7(3)
C1 N3 C3 C2 1.0(3)
C16 N3 C3 C2 -177.5(2)
C2 N2 C4 C9 109.1(3)
C1 N2 C4 C9 -87.2(3)
C2 N2 C4 C5 -70.1(3)
C1 N2 C4 C5 93.6(3)
C9 C4 C5 C6 -0.9(4)
N2 C4 C5 C6 178.3(2)
C9 C4 C5 C10 176.1(2)
N2 C4 C5 C10 -4.7(3)
C4 C5 C6 C7 0.2(4)
C10 C5 C6 C7 -176.9(2)
C5 C6 C7 C8 0.8(4)
C6 C7 C8 C9 -1.1(4)
C7 C8 C9 C4 0.4(4)
C7 C8 C9 C13 -179.5(2)
C5 C4 C9 C8 0.6(4)
N2 C4 C9 C8 -178.5(2)
C5 C4 C9 C13 -179.5(2)
N2 C4 C9 C13 1.4(3)
C6 C5 C10 C12 62.3(3)
C4 C5 C10 C12 -114.7(3)
C6 C5 C10 C11 -61.2(3)
C4 C5 C10 C11 121.9(3)
C8 C9 C13 C15 103.2(3)
C4 C9 C13 C15 -76.7(3)
C8 C9 C13 C14 -20.5(3)
C4 C9 C13 C14 159.6(2)
C3 N3 C16 C17 105.3(3)
C1 N3 C16 C17 -73.0(3)
C3 N3 C16 C21 -73.6(3)
C1 N3 C16 C21 108.1(3)
C21 C16 C17 C18 0.0(4)
N3 C16 C17 C18 -178.9(2)
C21 C16 C17 C22 176.5(2)
N3 C16 C17 C22 -2.3(3)
C16 C17 C18 C19 -0.3(4)
C22 C17 C18 C19 -176.8(2)
C17 C18 C19 C20 1.2(4)
C18 C19 C20 C21 -1.8(4)
C19 C20 C21 C16 1.5(4)
C19 C20 C21 C25 -178.9(2)
C17 C16 C21 C20 -0.6(4)
N3 C16 C21 C20 178.3(2)
C17 C16 C21 C25 179.8(2)
N3 C16 C21 C25 -1.3(4)
C18 C17 C22 C23 -22.2(3)
C16 C17 C22 C23 161.4(2)
C18 C17 C22 C24 101.0(3)
C16 C17 C22 C24 -75.3(3)
C20 C21 C25 C26 99.7(3)
C16 C21 C25 C26 -80.7(3)
C20 C21 C25 C27 -27.1(4)
C16 C21 C25 C27 152.5(2)
N1 Y C28 C30 86.55(19)
O1 Y C28 C30 -78.81(17)
N4 Y C28 C30 3.49(15)
B2 Y C28 C30 161.4(2)
B1 Y C28 C30 -153.57(19)
B3 Y C28 C30 121.3(2)
C29 Y C28 C30 -117.6(2)
N1 Y C28 C29 -155.88(14)
O1 Y C28 C29 38.76(15)
N4 Y C28 C29 121.07(15)
B2 Y C28 C29 -81.03(16)
B1 Y C28 C29 -36.00(14)
B3 Y C28 C29 -121.1(2)
N1 Y C28 B3 -34.8(2)
O1 Y C28 B3 159.85(14)
N4 Y C28 B3 -117.84(16)
B2 Y C28 B3 40.06(15)
B1 Y C28 B3 85.10(17)
C29 Y C28 B3 121.1(2)
N1 Y C28 B5 -52.4(3)
O1 Y C28 B5 142.2(2)
N4 Y C28 B5 -135.5(2)
B2 Y C28 B5 22.4(2)
B1 Y C28 B5 67.5(2)
B3 Y C28 B5 -17.6(2)
C29 Y C28 B5 103.5(3)
N1 Y C28 B6 -136.95(19)
O1 Y C28 B6 57.7(2)
N4 Y C28 B6 140.0(2)
B2 Y C28 B6 -62.1(2)
B1 Y C28 B6 -17.1(2)
B3 Y C28 B6 -102.2(2)
C29 Y C28 B6 18.93(18)
C30 C28 C29 B1 154.1(2)
B3 C28 C29 B1 0.3(3)
B5 C28 C29 B1 -68.1(2)
B6 C28 C29 B1 -106.2(2)
Y C28 C29 B1 58.02(17)
C30 C28 C29 B6 -99.7(2)
B3 C28 C29 B6 106.5(2)
B5 C28 C29 B6 38.15(19)
Y C28 C29 B6 164.23(15)
C30 C28 C29 B7 -138.1(2)
B3 C28 C29 B7 68.1(2)
B5 C28 C29 B7 -0.2(3)
B6 C28 C29 B7 -38.38(19)
Y C28 C29 B7 125.86(19)
C30 C28 C29 Y 96.04(19)
B3 C28 C29 Y -57.73(16)
B5 C28 C29 Y -126.08(17)
B6 C28 C29 Y -164.23(15)
N1 Y C29 C28 89.9(4)
O1 Y C29 C28 -145.05(14)
N4 Y C29 C28 -54.28(14)
B2 Y C29 C28 80.16(16)
B1 Y C29 C28 121.2(2)
B3 Y C29 C28 35.22(14)
N1 Y C29 B1 -31.3(4)
O1 Y C29 B1 93.75(15)
N4 Y C29 B1 -175.48(16)
B2 Y C29 B1 -41.03(16)
B3 Y C29 B1 -85.98(17)
C28 Y C29 B1 -121.2(2)
N1 Y C29 B6 69.7(4)
O1 Y C29 B6 -165.2(2)
N4 Y C29 B6 -74.5(2)
B2 Y C29 B6 60.0(2)
B1 Y C29 B6 101.0(3)
B3 Y C29 B6 15.0(2)
C28 Y C29 B6 -20.19(19)
N1 Y C29 B7 -16.7(5)
O1 Y C29 B7 108.3(2)
N4 Y C29 B7 -160.9(2)
B2 Y C29 B7 -26.4(2)
B1 Y C29 B7 14.6(2)
B3 Y C29 B7 -71.4(2)
C28 Y C29 B7 -106.6(3)
C29 C28 C30 C31 -54.2(3)
B3 C28 C30 C31 95.8(3)
B5 C28 C30 C31 169.2(2)
B6 C28 C30 C31 -123.7(2)
Y C28 C30 C31 23.1(2)
C32 N4 C31 C30 -64.8(3)
C33 N4 C31 C30 175.4(2)
Y N4 C31 C30 55.9(2)
C28 C30 C31 N4 -55.1(3)
C37 O1 C34 C35 -21.0(2)
Y O1 C34 C35 151.57(14)
O1 C34 C35 C36 37.4(2)
C34 C35 C36 C37 -39.3(2)
C34 O1 C37 C36 -4.1(3)
Y O1 C37 C36 -175.77(15)
C35 C36 C37 O1 27.0(3)
C28 C29 B1 B2 1.5(3)
B6 C29 B1 B2 -67.5(3)
B7 C29 B1 B2 -103.4(2)
Y C29 B1 B2 63.74(15)
C28 C29 B1 B8 65.2(3)
B6 C29 B1 B8 -3.8(3)
B7 C29 B1 B8 -39.7(2)
Y C29 B1 B8 127.5(2)
C28 C29 B1 B7 104.9(2)
B6 C29 B1 B7 35.9(2)
Y C29 B1 B7 167.16(17)
C28 C29 B1 Y -62.21(17)
B6 C29 B1 Y -131.3(2)
B7 C29 B1 Y -167.16(17)
N1 Y B1 C29 170.50(13)
O1 Y B1 C29 -85.31(15)
N4 Y B1 C29 5.61(19)
B2 Y B1 C29 113.4(2)
B3 Y B1 C29 72.83(16)
C28 Y B1 C29 32.84(13)
N1 Y B1 B2 57.08(19)
O1 Y B1 B2 161.27(14)
N4 Y B1 B2 -107.81(15)
B3 Y B1 B2 -40.59(14)
C29 Y B1 B2 -113.4(2)
C28 Y B1 B2 -80.58(16)
N1 Y B1 B8 69.8(3)
O1 Y B1 B8 174.0(2)
N4 Y B1 B8 -95.1(2)
B2 Y B1 B8 12.70(19)
B3 Y B1 B8 -27.9(2)
C29 Y B1 B8 -100.7(3)
C28 Y B1 B8 -67.9(2)
N1 Y B1 B7 154.5(2)
O1 Y B1 B7 -101.3(3)
N4 Y B1 B7 -10.4(3)
B2 Y B1 B7 97.4(3)
B3 Y B1 B7 56.8(3)
C29 Y B1 B7 -16.0(2)
C28 Y B1 B7 16.8(2)
C29 B1 B2 B3 -2.6(2)
B8 B1 B2 B3 -103.3(2)
B7 B1 B2 B3 -66.8(2)
Y B1 B2 B3 65.48(15)
C29 B1 B2 B8 100.7(2)
B7 B1 B2 B8 36.5(2)
Y B1 B2 B8 168.78(17)
C29 B1 B2 B4 61.4(2)
B8 B1 B2 B4 -39.4(2)
B7 B1 B2 B4 -2.9(3)
Y B1 B2 B4 129.4(2)
C29 B1 B2 Y -68.06(16)
B8 B1 B2 Y -168.78(17)
B7 B1 B2 Y -132.3(2)
N1 Y B2 B1 -139.37(14)
O1 Y B2 B1 -23.52(18)
N4 Y B2 B1 103.06(16)
B3 Y B2 B1 112.4(2)
C29 Y B2 B1 38.25(14)
C28 Y B2 B1 76.19(15)
N1 Y B2 B3 108.27(14)
O1 Y B2 B3 -135.87(13)
N4 Y B2 B3 -9.29(18)
B1 Y B2 B3 -112.4(2)
C29 Y B2 B3 -74.10(15)
C28 Y B2 B3 -36.16(13)
N1 Y B2 B8 -152.3(2)
O1 Y B2 B8 -36.5(3)
N4 Y B2 B8 90.1(3)
B1 Y B2 B8 -13.0(2)
B3 Y B2 B8 99.4(3)
C29 Y B2 B8 25.3(2)
C28 Y B2 B8 63.2(2)
N1 Y B2 B4 122.6(2)
O1 Y B2 B4 -121.6(2)
N4 Y B2 B4 5.0(3)
B1 Y B2 B4 -98.1(3)
B3 Y B2 B4 14.3(2)
C29 Y B2 B4 -59.8(2)
C28 Y B2 B4 -21.9(2)
C30 C28 B3 B2 -154.6(2)
C29 C28 B3 B2 -2.0(3)
B5 C28 B3 B2 102.6(2)
B6 C28 B3 B2 65.6(3)
Y C28 B3 B2 -62.22(16)
C30 C28 B3 B5 102.8(3)
C29 C28 B3 B5 -104.6(2)
B6 C28 B3 B5 -37.0(2)
Y C28 B3 B5 -164.82(17)
C30 C28 B3 B4 141.5(2)
C29 C28 B3 B4 -65.9(3)
B5 C28 B3 B4 38.7(2)
B6 C28 B3 B4 1.7(3)
Y C28 B3 B4 -126.1(2)
C30 C28 B3 Y -92.3(2)
C29 C28 B3 Y 60.22(17)
B5 C28 B3 Y 164.82(17)
B6 C28 B3 Y 127.84(19)
B1 B2 B3 C28 2.8(3)
B8 B2 B3 C28 -60.6(3)
B4 B2 B3 C28 -100.5(2)
Y B2 B3 C28 67.51(16)
B1 B2 B3 B5 67.6(2)
B8 B2 B3 B5 4.2(3)
B4 B2 B3 B5 -35.7(2)
Y B2 B3 B5 132.28(19)
B1 B2 B3 B4 103.3(2)
B8 B2 B3 B4 39.8(2)
Y B2 B3 B4 167.96(18)
B1 B2 B3 Y -64.70(15)
B8 B2 B3 Y -128.12(19)
B4 B2 B3 Y -167.96(18)
N1 Y B3 C28 158.85(13)
O1 Y B3 C28 -33.8(2)
N4 Y B3 C28 56.95(14)
B2 Y B3 C28 -115.7(2)
B1 Y B3 C28 -74.95(15)
C29 Y B3 C28 -33.32(13)
N1 Y B3 B2 -85.42(15)
O1 Y B3 B2 81.93(19)
N4 Y B3 B2 172.68(14)
B1 Y B3 B2 40.78(14)
C29 Y B3 B2 82.41(15)
C28 Y B3 B2 115.7(2)
N1 Y B3 B5 177.9(2)
O1 Y B3 B5 -14.8(4)
N4 Y B3 B5 76.0(3)
B2 Y B3 B5 -96.7(3)
B1 Y B3 B5 -55.9(3)
C29 Y B3 B5 -14.3(2)
C28 Y B3 B5 19.0(2)
N1 Y B3 B4 -98.7(2)
O1 Y B3 B4 68.6(3)
N4 Y B3 B4 159.4(2)
B2 Y B3 B4 -13.32(19)
B1 Y B3 B4 27.5(2)
C29 Y B3 B4 69.1(2)
C28 Y B3 B4 102.4(3)
B1 B2 B4 B5 -61.5(3)
B3 B2 B4 B5 35.1(2)
B8 B2 B4 B5 -100.8(2)
Y B2 B4 B5 19.5(3)
B1 B2 B4 B3 -96.6(2)
B8 B2 B4 B3 -135.9(2)
Y B2 B4 B3 -15.6(2)
B1 B2 B4 B8 39.3(2)
B3 B2 B4 B8 135.9(2)
Y B2 B4 B8 120.3(3)
B1 B2 B4 B9 1.9(3)
B3 B2 B4 B9 98.5(2)
B8 B2 B4 B9 -37.34(19)
Y B2 B4 B9 83.0(3)
C28 B3 B4 B2 101.3(2)
B5 B3 B4 B2 140.5(2)
Y B3 B4 B2 14.3(2)
C28 B3 B4 B5 -39.2(2)
B2 B3 B4 B5 -140.5(2)
Y B3 B4 B5 -126.2(2)
C28 B3 B4 B8 62.9(3)
B2 B3 B4 B8 -38.41(19)
B5 B3 B4 B8 102.1(2)
Y B3 B4 B8 -24.1(3)
C28 B3 B4 B9 0.4(3)
B2 B3 B4 B9 -100.9(2)
B5 B3 B4 B9 39.6(2)
Y B3 B4 B9 -86.6(3)
C30 C28 B5 B6 101.8(2)
C29 C28 B5 B6 -38.6(2)
B3 C28 B5 B6 -141.0(2)
Y C28 B5 B6 -122.7(2)
C30 C28 B5 B3 -117.2(2)
C29 C28 B5 B3 102.4(2)
B6 C28 B5 B3 141.0(2)
Y C28 B5 B3 18.3(2)
C30 C28 B5 B4 -155.4(2)
C29 C28 B5 B4 64.2(2)
B3 C28 B5 B4 -38.2(2)
B6 C28 B5 B4 102.8(2)
Y C28 B5 B4 -19.9(3)
C30 C28 B5 B9 141.8(2)
C29 C28 B5 B9 1.5(3)
B3 C28 B5 B9 -100.9(2)
B6 C28 B5 B9 40.04(18)
Y C28 B5 B9 -82.6(2)
B2 B3 B5 C28 -100.6(2)
B4 B3 B5 C28 -136.5(2)
Y B3 B5 C28 -21.3(2)
C28 B3 B5 B6 34.15(19)
B2 B3 B5 B6 -66.4(3)
B4 B3 B5 B6 -102.3(2)
Y B3 B5 B6 12.9(3)
C28 B3 B5 B4 136.5(2)
B2 B3 B5 B4 35.9(2)
Y B3 B5 B4 115.2(3)
C28 B3 B5 B9 96.5(2)
B2 B3 B5 B9 -4.1(3)
B4 B3 B5 B9 -40.0(2)
Y B3 B5 B9 75.2(3)
B2 B4 B5 C28 1.3(3)
B3 B4 B5 C28 35.89(19)
B8 B4 B5 C28 -61.5(2)
B9 B4 B5 C28 -99.3(2)
B2 B4 B5 B6 63.2(2)
B3 B4 B5 B6 97.8(2)
B8 B4 B5 B6 0.4(3)
B9 B4 B5 B6 -37.39(19)
B2 B4 B5 B3 -34.6(2)
B8 B4 B5 B3 -97.4(2)
B9 B4 B5 B3 -135.2(2)
B2 B4 B5 B9 100.6(2)
B3 B4 B5 B9 135.2(2)
B8 B4 B5 B9 37.79(19)
B1 C29 B6 C28 102.9(2)
B7 C29 B6 C28 139.2(2)
Y C29 B6 C28 21.9(2)
C28 C29 B6 B5 -35.38(19)
B1 C29 B6 B5 67.6(3)
B7 C29 B6 B5 103.8(2)
Y C29 B6 B5 -13.5(3)
C28 C29 B6 B9 -98.5(2)
B1 C29 B6 B9 4.5(3)
B7 C29 B6 B9 40.73(19)
Y C29 B6 B9 -76.6(3)
C28 C29 B6 B7 -139.2(2)
B1 C29 B6 B7 -36.3(2)
Y C29 B6 B7 -117.3(2)
C30 C28 B6 C29 113.8(2)
B3 C28 B6 C29 -101.3(2)
B5 C28 B6 C29 -139.1(2)
Y C28 B6 C29 -20.4(2)
C30 C28 B6 B5 -107.1(2)
C29 C28 B6 B5 139.1(2)
B3 C28 B6 B5 37.8(2)
Y C28 B6 B5 118.7(2)
C30 C28 B6 B9 -148.1(2)
C29 C28 B6 B9 98.2(2)
B3 C28 B6 B9 -3.1(3)
B5 C28 B6 B9 -40.9(2)
Y C28 B6 B9 77.7(3)
C30 C28 B6 B7 149.6(2)
C29 C28 B6 B7 35.77(19)
B3 C28 B6 B7 -65.5(3)
B5 C28 B6 B7 -103.3(2)
Y C28 B6 B7 15.4(3)
C28 B5 B6 C29 33.15(17)
B3 B5 B6 C29 0.5(3)
B4 B5 B6 C29 -62.9(2)
B9 B5 B6 C29 -100.7(2)
B3 B5 B6 C28 -32.62(18)
B4 B5 B6 C28 -96.0(2)
B9 B5 B6 C28 -133.9(2)
C28 B5 B6 B9 133.9(2)
B3 B5 B6 B9 101.2(2)
B4 B5 B6 B9 37.82(19)
C28 B5 B6 B7 95.8(2)
B3 B5 B6 B7 63.2(2)
B4 B5 B6 B7 -0.2(2)
B9 B5 B6 B7 -38.07(18)
C28 C29 B7 B8 -64.1(3)
B1 C29 B7 B8 38.9(2)
B6 C29 B7 B8 -103.3(2)
Y C29 B7 B8 23.7(3)
C28 C29 B7 B9 -1.1(3)
B1 C29 B7 B9 101.9(2)
B6 C29 B7 B9 -40.27(19)
Y C29 B7 B9 86.7(2)
C28 C29 B7 B6 39.1(2)
B1 C29 B7 B6 142.2(2)
Y C29 B7 B6 127.0(2)
C28 C29 B7 B1 -103.1(2)
B6 C29 B7 B1 -142.2(2)
Y C29 B7 B1 -15.2(2)
C28 B6 B7 C29 -33.18(17)
B5 B6 B7 C29 -95.1(2)
B9 B6 B7 C29 -133.5(2)
C29 B6 B7 B8 95.1(2)
C28 B6 B7 B8 61.9(2)
B5 B6 B7 B8 0.0(2)
B9 B6 B7 B8 -38.45(18)
C29 B6 B7 B9 133.5(2)
C28 B6 B7 B9 100.4(2)
B5 B6 B7 B9 38.45(18)
C29 B6 B7 B1 32.16(19)
C28 B6 B7 B1 -1.0(2)
B5 B6 B7 B1 -62.9(2)
B9 B6 B7 B1 -101.4(2)
B2 B1 B7 C29 98.3(2)
B8 B1 B7 C29 135.1(2)
Y B1 B7 C29 17.8(2)
C29 B1 B7 B8 -135.1(2)
B2 B1 B7 B8 -36.8(2)
Y B1 B7 B8 -117.3(3)
C29 B1 B7 B9 -95.6(2)
B2 B1 B7 B9 2.7(3)
B8 B1 B7 B9 39.5(2)
Y B1 B7 B9 -77.7(3)
C29 B1 B7 B6 -32.8(2)
B2 B1 B7 B6 65.4(3)
B8 B1 B7 B6 102.3(2)
Y B1 B7 B6 -15.0(3)
C29 B1 B8 B7 40.2(2)
B2 B1 B8 B7 139.6(2)
Y B1 B8 B7 125.9(3)
C29 B1 B8 B2 -99.4(2)
B7 B1 B8 B2 -139.6(2)
Y B1 B8 B2 -13.7(2)
C29 B1 B8 B4 -61.3(2)
B2 B1 B8 B4 38.1(2)
B7 B1 B8 B4 -101.4(2)
Y B1 B8 B4 24.5(3)
C29 B1 B8 B9 1.5(3)
B2 B1 B8 B9 100.9(2)
B7 B1 B8 B9 -38.6(2)
Y B1 B8 B9 87.2(3)
C29 B7 B8 B1 -37.36(19)
B9 B7 B8 B1 -136.0(2)
B6 B7 B8 B1 -98.1(2)
C29 B7 B8 B2 -1.9(3)
B9 B7 B8 B2 -100.6(2)
B6 B7 B8 B2 -62.6(3)
B1 B7 B8 B2 35.5(2)
C29 B7 B8 B4 61.0(2)
B9 B7 B8 B4 -37.72(19)
B6 B7 B8 B4 0.2(3)
B1 B7 B8 B4 98.3(2)
C29 B7 B8 B9 98.7(2)
B6 B7 B8 B9 37.96(19)
B1 B7 B8 B9 136.0(2)
B3 B2 B8 B1 96.4(2)
B4 B2 B8 B1 136.4(2)
Y B2 B8 B1 14.1(2)
B1 B2 B8 B7 -36.2(2)
B3 B2 B8 B7 60.2(3)
B4 B2 B8 B7 100.2(2)
Y B2 B8 B7 -22.1(3)
B1 B2 B8 B4 -136.4(2)
B3 B2 B8 B4 -40.0(2)
Y B2 B8 B4 -122.3(3)
B1 B2 B8 B9 -99.0(2)
B3 B2 B8 B9 -2.6(3)
B4 B2 B8 B9 37.4(2)
Y B2 B8 B9 -84.9(3)
B2 B4 B8 B1 -37.62(19)
B5 B4 B8 B1 62.6(2)
B3 B4 B8 B1 0.2(3)
B9 B4 B8 B1 100.5(2)
B2 B4 B8 B7 -100.6(2)
B5 B4 B8 B7 -0.4(3)
B3 B4 B8 B7 -62.8(2)
B9 B4 B8 B7 37.48(18)
B5 B4 B8 B2 100.2(2)
B3 B4 B8 B2 37.85(18)
B9 B4 B8 B2 138.1(2)
B2 B4 B8 B9 -138.1(2)
B5 B4 B8 B9 -37.87(19)
B3 B4 B8 B9 -100.2(2)
C29 B6 B9 B7 -40.80(19)
C28 B6 B9 B7 -97.4(2)
B5 B6 B9 B7 -137.5(2)
C29 B6 B9 B5 96.7(2)
C28 B6 B9 B5 40.12(19)
B7 B6 B9 B5 137.5(2)
C29 B6 B9 B8 -3.2(3)
C28 B6 B9 B8 -59.9(3)
B5 B6 B9 B8 -100.0(2)
B7 B6 B9 B8 37.56(19)
C29 B6 B9 B4 59.8(3)
C28 B6 B9 B4 3.2(3)
B5 B6 B9 B4 -37.0(2)
B7 B6 B9 B4 100.6(2)
C29 B7 B9 B6 39.49(18)
B8 B7 B9 B6 137.5(2)
B1 B7 B9 B6 98.5(2)
C29 B7 B9 B5 2.0(2)
B8 B7 B9 B5 100.0(2)
B6 B7 B9 B5 -37.52(18)
B1 B7 B9 B5 61.0(3)
C29 B7 B9 B8 -98.0(2)
B6 B7 B9 B8 -137.5(2)
B1 B7 B9 B8 -39.04(19)
C29 B7 B9 B4 -60.4(2)
B8 B7 B9 B4 37.62(19)
B6 B7 B9 B4 -99.9(2)
B1 B7 B9 B4 -1.4(3)
C28 B5 B9 B6 -39.90(18)
B3 B5 B9 B6 -98.0(2)
B4 B5 B9 B6 -138.0(2)
C28 B5 B9 B7 -2.1(2)
B6 B5 B9 B7 37.79(18)
B3 B5 B9 B7 -60.2(2)
B4 B5 B9 B7 -100.2(2)
C28 B5 B9 B8 60.5(2)
B6 B5 B9 B8 100.4(2)
B3 B5 B9 B8 2.4(3)
B4 B5 B9 B8 -37.58(19)
C28 B5 B9 B4 98.1(2)
B6 B5 B9 B4 138.0(2)
B3 B5 B9 B4 39.99(19)
B1 B8 B9 B6 1.1(3)
B7 B8 B9 B6 -37.81(19)
B2 B8 B9 B6 62.6(3)
B4 B8 B9 B6 99.8(2)
B1 B8 B9 B7 38.93(19)
B2 B8 B9 B7 100.5(2)
B4 B8 B9 B7 137.7(2)
B1 B8 B9 B5 -61.5(3)
B7 B8 B9 B5 -100.4(2)
B2 B8 B9 B5 0.1(3)
B4 B8 B9 B5 37.28(19)
B1 B8 B9 B4 -98.7(2)
B7 B8 B9 B4 -137.7(2)
B2 B8 B9 B4 -37.21(19)
B2 B4 B9 B6 -63.5(3)
B5 B4 B9 B6 37.1(2)
B3 B4 B9 B6 -2.2(3)
B8 B4 B9 B6 -100.6(2)
B2 B4 B9 B7 -0.3(3)
B5 B4 B9 B7 100.2(2)
B3 B4 B9 B7 60.9(3)
B8 B4 B9 B7 -37.43(19)
B2 B4 B9 B5 -100.5(2)
B3 B4 B9 B5 -39.3(2)
B8 B4 B9 B5 -137.7(2)
B2 B4 B9 B8 37.13(19)
B5 B4 B9 B8 137.7(2)
B3 B4 B9 B8 98.4(2)
C41 O2 C38 C39 -26.7(4)
O2 C38 C39 C40 31.5(4)
C38 C39 C40 C41 -23.7(4)
C38 O2 C41 C40 11.3(4)
C39 C40 C41 O2 9.0(4)

loop_
_platon_squeeze_void_nr
_platon_squeeze_void_average_x
_platon_squeeze_void_average_y
_platon_squeeze_void_average_z
_platon_squeeze_void_volume
_platon_squeeze_void_count_electrons
1 0.000 0.000 0.500 253.8 42.8
